data_1526474
loop_
_publ_author_name
'Jeannin, Y.'

_publ_section_title
;
 Synthese et etude structurale d'un nouvel heteropolytungstate substitue
 :Na8(H3X(III)M(II)W17O59(H2O))*36(H2 O)(X=Sb(III) ,Bi(III) et
 M=Mn(2+),Co(2+),Ni(2+),Cu(2+),Zn(2+)) de structure identique a celle de
 (H2X(III)W18O60)(7-) (X=AS,BI)
;
_journal_name_full 'C.R. Acad. Sci. Paris, T. 1, Serie II'
_journal_page_first 683
_journal_page_last 690
_journal_volume 4
_journal_year 2001
_chemical_formula_sum 'Ni O60 Sb W17'
_chemical_name_systematic 'Na8 (H3 Sb Ni W17 O59 (H2 O)) (H2 O)36'
_space_group_IT_number 2
_symmetry_space_group_name_Hall '-P 1'
_symmetry_space_group_name_H-M 'P -1'
_cell_angle_alpha 107.05
_cell_angle_beta 114.24
_cell_angle_gamma 105.02
_cell_formula_units_Z 1
_cell_length_a 13.115
_cell_length_b 13.276
_cell_length_c 15.024
_cell_volume 2052.965
_citation_journal_id_ASTM CASCFN
_cod_data_source_file Jeannin_CASCFN_2001_1449.cif
_cod_data_source_block Ni1O60Sb1W17
_cod_original_formula_sum 'Ni1 O60 Sb1 W17'
_cod_database_code 1526474

loop_
_symmetry_equiv_pos_as_xyz
x,y,z
-x,-y,-z

loop_
_atom_site_label
_atom_site_type_symbol
_atom_site_fract_x
_atom_site_fract_y
_atom_site_fract_z
_atom_site_occupancy
_atom_site_U_iso_or_equiv
O27 O-2 0.615 0.089 0.863 1 0.0
W4 W+6 0.037 0.269 0.109 0.9 0.0
W1 W+6 0.072 0.451 0.335 1 0.0
O15 O-2 0.049 0.301 0.251 1 0.0
O23 O-2 0.218 0.36 0.198 1 0.0
Ni5 Ni+2 -0.057 0.77 0.131 0.1 0.0
W6 W+6 0.678 0.475 -0.042 0.9 0.0
O13 O-2 0.677 0.262 0.06 1 0.0
O26 O-2 0.895 0.876 0.113 1 0.0
O18 O-2 0.096 0.437 0.451 1 0.0
O2 O-2 0.641 0.454 0.066 1 0.0
O29 O-2 0.434 0.569 0.339 1 0.0
O30 O-2 0.021 0.78 0.46 1 0.0
O20 O-2 0.862 0.228 0.031 1 0.0
O12 O-2 0.889 0.39 0.245 1 0.0
O24 O-2 0.68 0.402 0.237 1 0.0
O11 O-2 0.034 0.129 0.08 1 0.0
O17 O-2 0.179 0.815 0.385 1 0.0
O8 O-2 0.274 0.678 0.304 1 0.0
O19 O-2 0.067 0.453 0.177 1 0.0
O4 O-2 0.245 0.523 0.129 1 0.0
W9 W+6 0.275 0.529 0.262 1 0.0
W7 W+6 0.717 0.237 -0.054 0.9 0.0
O16 O-2 0.86 0.588 0.257 1 0.0
O21 O-2 0.032 0.662 0.19 1 0.0
Ni1 Ni+2 0.037 0.269 0.109 0.1 0.0
O6 O-2 0.122 0.869 0.22 1 0.0
O5 O-2 0.825 0.43 0.059 1 0.0
O10 O-2 0.788 0.264 0.863 1 0.0
Ni4 Ni+2 0.717 0.237 -0.054 0.1 0.0
W2 W+6 0.756 0.422 0.172 1 0.0
O25 O-2 0.368 0.916 0.353 1 0.0
O9 O-2 0.789 0.636 0.054 1 0.0
O1 O-2 -0.036 0.712 0.012 1 0.0
W8 W+6 -0.057 0.77 0.131 0.9 0.0
Ni2 Ni+2 0.225 0.794 0.274 0.1 0.0
O28 O-2 0.543 0.486 0.877 1 0.0
W5 W+6 0.225 0.794 0.274 0.9 0.0
O22 O-2 0.611 0.304 0.886 1 0.0
W3 W+6 0.022 0.714 0.345 1 0.0
O3 O-2 0.237 0.514 0.369 1 0.0
Sb1 Sb+3 -0.013 0.508 0.07 0.5 0.0
O7 O-2 -0.053 0.79 0.265 1 0.0
Ni3 Ni+2 0.678 0.475 -0.042 0.1 0.0
O14 O-2 0.089 0.611 0.376 1 0.0
